data_8106329
loop_
_publ_author_name
'Tan, Nianyuan'
'Dang, Limin'
'Lan, Donghui'
'Wu, Shuisheng'
'Au, Chak-Tong'
'Yi, Bing'

_publ_section_title
;
 Crystal structure of bis{5H-dibenzo[c,f][1,5]oxabismocin-12(7H)-yl}
 carbonate, C29H24O5Bi2
;
_journal_issue 5
_journal_name_full 'Zeitschrift f\"ur Kristallographie - New Crystal Structures'
_journal_page_first 875
_journal_page_last 877
_journal_paper_doi 10.1515/ncrs-2018-0067
_journal_volume 233
_journal_year 2018
_chemical_formula_moiety 'C29 H24 Bi2 O5'
_chemical_formula_sum 'C29 H24 Bi2 O5'
_chemical_formula_weight 870.44
_space_group_crystal_system orthorhombic
_space_group_IT_number 61
_space_group_name_Hall '-P 2ac 2ab'
_space_group_name_H-M_alt 'P b c a'
_atom_sites_solution_hydrogens geom
_atom_sites_solution_primary direct
_cell_angle_alpha 90
_cell_angle_beta 90
_cell_angle_gamma 90
_cell_formula_units_Z 8
_cell_length_a 14.8835(6)
_cell_length_b 14.5551(6)
_cell_length_c 23.6000(9)
_cell_measurement_reflns_used 6914
_cell_measurement_temperature 296(2)
_cell_measurement_theta_max 27.54
_cell_measurement_theta_min 2.61
_cell_volume 5112.5(4)
_computing_cell_refinement 'Bruker SMART'
_computing_data_collection 'Bruker SMART'
_computing_data_reduction 'Bruker SAINT'
_computing_molecular_graphics 'Olex2 (Dolomanov et al., 2009)'
_computing_publication_material 'Olex2 (Dolomanov et al., 2009)'
_computing_structure_refinement 'ShelXL (Sheldrick, 2015)'
_computing_structure_solution 'ShelXS (Sheldrick, 2008)'
_diffrn_ambient_temperature 296.15
_diffrn_measured_fraction_theta_full 0.998
_diffrn_measured_fraction_theta_max 0.993
_diffrn_measurement_device_type 'CCD area detector'
_diffrn_measurement_method 'phi and omega scans'
_diffrn_radiation_monochromator graphite
_diffrn_radiation_type MoK\a
_diffrn_radiation_wavelength 0.71073
_diffrn_reflns_av_R_equivalents 0.0469
_diffrn_reflns_av_unetI/netI 0.0434
_diffrn_reflns_Laue_measured_fraction_full 0.998
_diffrn_reflns_Laue_measured_fraction_max 0.993
_diffrn_reflns_limit_h_max 14
_diffrn_reflns_limit_h_min -19
_diffrn_reflns_limit_k_max 18
_diffrn_reflns_limit_k_min -18
_diffrn_reflns_limit_l_max 28
_diffrn_reflns_limit_l_min -30
_diffrn_reflns_number 26160
_diffrn_reflns_point_group_measured_fraction_full 0.998
_diffrn_reflns_point_group_measured_fraction_max 0.993
_diffrn_reflns_theta_full 25.242
_diffrn_reflns_theta_max 27.618
_diffrn_reflns_theta_min 2.610
_exptl_absorpt_coefficient_mu 13.788
_exptl_absorpt_correction_T_max 0.782
_exptl_absorpt_correction_T_min 0.345
_exptl_absorpt_correction_type multi-scan
_exptl_absorpt_process_details SADABS
_exptl_crystal_colour colorless
_exptl_crystal_density_diffrn 2.262
_exptl_crystal_density_meas .
_exptl_crystal_density_method 'not measured'
_exptl_crystal_description needle
_exptl_crystal_F_000 3232
_exptl_crystal_size_max 0.2
_exptl_crystal_size_mid 0.05
_exptl_crystal_size_min 0.05
_refine_diff_density_max 1.663
_refine_diff_density_min -1.447
_refine_diff_density_rms 0.156
_refine_ls_extinction_coef .
_refine_ls_extinction_method none
_refine_ls_goodness_of_fit_ref 1.011
_refine_ls_hydrogen_treatment constr
_refine_ls_matrix_type full
_refine_ls_number_parameters 325
_refine_ls_number_reflns 5903
_refine_ls_number_restraints 7
_refine_ls_restrained_S_all 1.010
_refine_ls_R_factor_all 0.0478
_refine_ls_R_factor_gt 0.0293
_refine_ls_shift/su_max 0.001
_refine_ls_shift/su_mean 0.000
_refine_ls_structure_factor_coef Fsqd
_refine_ls_weighting_details 'w=1/[\s^2^(Fo^2^)+(0.0227P)^2^+3.2200P] where P=(Fo^2^+2Fc^2^)/3'
_refine_ls_weighting_scheme calc
_refine_ls_wR_factor_gt 0.0531
_refine_ls_wR_factor_ref 0.0579
_reflns_Friedel_coverage 0.000
_reflns_Friedel_fraction_full .
_reflns_Friedel_fraction_max .
_reflns_number_gt 4612
_reflns_number_total 5903
_reflns_threshold_expression 'I > 2\s(I)'
_cod_data_source_file suppl_ncrs-2018-0067_suppl.cif
_cod_data_source_block yinsf7
_cod_depositor_comments
;
The following automatic conversions were performed:

data item '_exptl_absorpt_correction_type' value 'Multi-scan' was
changed to 'multi-scan' in accordance with the built-in table derived
from the CIF Core dictionary named 'cif_core.dic' version 2.4.5 last
updated on 2014-11-21.

Automatic conversion script
Id: cif_fix_values 8738 2021-04-28 16:35:53Z antanas 
;
_cod_database_code 8106329
_shelx_space_group_comment
;
The symmetry employed for this shelxl refinement is uniquely defined
by the following loop, which should always be used as a source of
symmetry information in preference to the above space-group names.
They are only intended as comments.
;
_shelx_estimated_absorpt_t_max 0.502
_shelx_estimated_absorpt_t_min 0.442
_olex2_refinement_description
;
1. Fixed Uiso
 At 1.2 times of:
  All C(H) groups, All C(H,H) groups
2. Rigid bond restraints
 C11, C12
 with sigma for 1-2 distances of 0.01 and sigma for 1-3 distances of 0.01
3. Uiso/Uaniso restraints and constraints
C11 \\sim C12: within 2A with sigma of 0.002 and sigma for terminal atoms of
0.004
4.a Secondary CH2 refined with riding coordinates:
 C7(H7A,H7B), C14(H14A,H14B), C27(H27A,H27B), C34(H34A,H34B)
4.b Aromatic/amide H refined with riding coordinates:
 C2(H2), C3(H3), C4(H4), C5(H5), C9(H9), C10(H10), C11(H11), C12(H12),
 C22(H22), C23(H23), C24(H24), C25(H25), C29(H29), C30(H30), C31(H31), C32(H32)
;
_olex2_submission_special_instructions 'No special instructions were received'

loop_
_space_group_symop_operation_xyz
'x, y, z'
'-x+1/2, -y, z+1/2'
'-x, y+1/2, -z+1/2'
'x+1/2, -y+1/2, -z'
'-x, -y, -z'
'x-1/2, y, -z-1/2'
'x, -y-1/2, z-1/2'
'-x-1/2, y-1/2, z'

loop_
_atom_site_label
_atom_site_type_symbol
_atom_site_fract_x
_atom_site_fract_y
_atom_site_fract_z
_atom_site_U_iso_or_equiv
_atom_site_adp_type
_atom_site_occupancy
_atom_site_site_symmetry_order
_atom_site_calc_flag
_atom_site_refinement_flags_posn
_atom_site_refinement_flags_adp
_atom_site_refinement_flags_occupancy
_atom_site_disorder_assembly
_atom_site_disorder_group
Bi1 Bi 0.06543(2) 0.38323(2) 0.19024(2) 0.03238(6) Uani 1 1 d . . . . .
Bi2 Bi 0.37560(2) 0.41277(2) 0.04612(2) 0.02673(6) Uani 1 1 d . . . . .
O1 O -0.0294(3) 0.3363(3) 0.27755(15) 0.0462(10) Uani 1 1 d . . . . .
O2 O 0.5297(2) 0.3920(2) -0.00571(14) 0.0312(8) Uani 1 1 d . . . . .
O3 O 0.1127(2) 0.3590(2) 0.10238(14) 0.0335(8) Uani 1 1 d . . . . .
O4 O 0.2438(3) 0.3970(3) 0.14066(16) 0.0471(10) Uani 1 1 d . . . . .
O5 O 0.2322(2) 0.3700(2) 0.04798(14) 0.0354(8) Uani 1 1 d . . . . .
C1 C 0.1049(3) 0.2407(3) 0.2164(2) 0.0311(11) Uani 1 1 d . . . . .
C2 C 0.1554(4) 0.1831(4) 0.1818(2) 0.0365(12) Uani 1 1 d . . . . .
H2 H 0.177113 0.204335 0.147246 0.044 Uiso 1 1 calc R . . . .
C3 C 0.1736(4) 0.0930(4) 0.1993(3) 0.0516(16) Uani 1 1 d . . . . .
H3 H 0.208004 0.054509 0.176617 0.062 Uiso 1 1 calc R . . . .
C4 C 0.1405(4) 0.0618(4) 0.2498(3) 0.0555(18) Uani 1 1 d . . . . .
H4 H 0.151279 0.001483 0.260864 0.067 Uiso 1 1 calc R . . . .
C5 C 0.0914(4) 0.1190(5) 0.2846(3) 0.0551(17) Uani 1 1 d . . . . .
H5 H 0.069246 0.096918 0.318788 0.066 Uiso 1 1 calc R . . . .
C6 C 0.0748(3) 0.2099(4) 0.2687(2) 0.0379(13) Uani 1 1 d . . . . .
C7 C 0.0279(4) 0.2759(5) 0.3076(2) 0.0534(16) Uani 1 1 d . . . . .
H7A H -0.007187 0.241588 0.335039 0.064 Uiso 1 1 calc R . . . .
H7B H 0.072337 0.311436 0.328129 0.064 Uiso 1 1 calc R . . . .
C8 C -0.0698(3) 0.3363(3) 0.1599(2) 0.0304(11) Uani 1 1 d . . . . .
C9 C -0.0940(3) 0.3384(3) 0.1030(2) 0.0331(11) Uani 1 1 d . . . . .
H9 H -0.054570 0.362955 0.076502 0.040 Uiso 1 1 calc R . . . .
C10 C -0.1759(4) 0.3044(4) 0.0855(2) 0.0417(13) Uani 1 1 d . . . . .
H10 H -0.191417 0.306717 0.047382 0.050 Uiso 1 1 calc R . . . .
C11 C -0.2347(4) 0.2672(4) 0.1241(2) 0.0450(11) Uani 1 1 d . U . . .
H11 H -0.289236 0.243086 0.111902 0.054 Uiso 1 1 calc R . . . .
C12 C -0.2128(4) 0.2657(4) 0.1805(3) 0.0442(11) Uani 1 1 d . U . . .
H12 H -0.252618 0.240243 0.206553 0.053 Uiso 1 1 calc R . . . .
C13 C -0.1314(3) 0.3020(3) 0.1991(2) 0.0320(11) Uani 1 1 d . . . . .
C14 C -0.1123(4) 0.2940(5) 0.2613(3) 0.0564(17) Uani 1 1 d . . . . .
H14A H -0.161054 0.322345 0.282275 0.068 Uiso 1 1 calc R . . . .
H14B H -0.110482 0.229505 0.271599 0.068 Uiso 1 1 calc R . . . .
C21 C 0.3572(3) 0.4292(3) -0.0476(2) 0.0270(11) Uani 1 1 d . . . . .
C22 C 0.2797(4) 0.4695(3) -0.0683(2) 0.0353(12) Uani 1 1 d . . . . .
H22 H 0.232265 0.482187 -0.043877 0.042 Uiso 1 1 calc R . . . .
C23 C 0.2724(4) 0.4909(4) -0.1254(2) 0.0427(14) Uani 1 1 d . . . . .
H23 H 0.219715 0.517049 -0.139183 0.051 Uiso 1 1 calc R . . . .
C24 C 0.3428(4) 0.4738(4) -0.1617(2) 0.0463(14) Uani 1 1 d . . . . .
H24 H 0.337476 0.487782 -0.200011 0.056 Uiso 1 1 calc R . . . .
C25 C 0.4217(4) 0.4357(4) -0.1412(2) 0.0414(13) Uani 1 1 d . . . . .
H25 H 0.469902 0.425633 -0.165524 0.050 Uiso 1 1 calc R . . . .
C26 C 0.4287(3) 0.4126(3) -0.0843(2) 0.0292(11) Uani 1 1 d . . . . .
C27 C 0.5127(3) 0.3656(3) -0.0636(2) 0.0307(11) Uani 1 1 d . . . . .
H27A H 0.505372 0.299497 -0.066005 0.037 Uiso 1 1 calc R . . . .
H27B H 0.563259 0.383007 -0.087246 0.037 Uiso 1 1 calc R . . . .
C28 C 0.4202(3) 0.2653(3) 0.0511(2) 0.0312(11) Uani 1 1 d . . . . .
C29 C 0.3620(4) 0.1950(4) 0.0679(2) 0.0415(13) Uani 1 1 d . . . . .
H29 H 0.302209 0.208199 0.075943 0.050 Uiso 1 1 calc R . . . .
C30 C 0.3933(5) 0.1062(4) 0.0724(3) 0.0588(18) Uani 1 1 d . . . . .
H30 H 0.354547 0.059639 0.083874 0.071 Uiso 1 1 calc R . . . .
C31 C 0.4812(6) 0.0861(4) 0.0602(3) 0.064(2) Uani 1 1 d . . . . .
H31 H 0.501592 0.025936 0.063133 0.077 Uiso 1 1 calc R . . . .
C32 C 0.5396(4) 0.1545(4) 0.0436(2) 0.0473(15) Uani 1 1 d . . . . .
H32 H 0.598775 0.140080 0.034597 0.057 Uiso 1 1 calc R . . . .
C33 C 0.5103(4) 0.2445(4) 0.0402(2) 0.0336(11) Uani 1 1 d . . . . .
C34 C 0.5747(3) 0.3209(4) 0.0253(2) 0.0392(13) Uani 1 1 d . . . . .
H34A H 0.600084 0.346395 0.059767 0.047 Uiso 1 1 calc R . . . .
H34B H 0.623578 0.296462 0.002679 0.047 Uiso 1 1 calc R . . . .
C40 C 0.1985(3) 0.3759(3) 0.0986(2) 0.0296(11) Uani 1 1 d . . . . .

loop_
_atom_site_aniso_label
_atom_site_aniso_U_11
_atom_site_aniso_U_22
_atom_site_aniso_U_33
_atom_site_aniso_U_23
_atom_site_aniso_U_13
_atom_site_aniso_U_12
Bi1 0.02825(10) 0.03552(11) 0.03336(11) -0.00463(8) 0.00652(10) -0.00436(8)
Bi2 0.02475(10) 0.02929(10) 0.02614(10) -0.00231(7) 0.00434(9) -0.00447(7)
O1 0.036(2) 0.073(3) 0.030(2) -0.0051(19) 0.009(2) 0.0007(19)
O2 0.0237(17) 0.039(2) 0.0311(19) -0.0020(14) 0.0023(16) -0.0050(14)
O3 0.0179(17) 0.052(2) 0.0305(19) 0.0042(15) 0.0065(16) -0.0039(15)
O4 0.034(2) 0.070(3) 0.038(2) -0.0076(19) 0.002(2) -0.0170(19)
O5 0.0210(18) 0.053(2) 0.032(2) 0.0008(16) 0.0058(17) -0.0052(15)
C1 0.023(3) 0.041(3) 0.029(3) -0.001(2) -0.007(2) -0.007(2)
C2 0.038(3) 0.041(3) 0.030(3) 0.000(2) -0.001(3) -0.002(2)
C3 0.052(4) 0.042(3) 0.061(4) -0.007(3) -0.015(4) 0.007(3)
C4 0.057(4) 0.046(4) 0.063(4) 0.017(3) -0.021(4) -0.008(3)
C5 0.049(4) 0.069(4) 0.048(4) 0.026(3) -0.010(3) -0.019(3)
C6 0.023(3) 0.065(4) 0.026(3) 0.011(2) -0.007(3) -0.007(2)
C7 0.045(4) 0.089(5) 0.027(3) -0.005(3) 0.006(3) -0.004(3)
C8 0.023(3) 0.030(3) 0.038(3) 0.001(2) 0.003(3) 0.0046(19)
C9 0.032(3) 0.033(3) 0.034(3) 0.000(2) 0.009(2) 0.006(2)
C10 0.038(3) 0.047(3) 0.040(3) -0.010(2) -0.003(3) 0.012(2)
C11 0.028(2) 0.045(2) 0.062(3) 0.000(2) 0.008(2) 0.0001(18)
C12 0.027(2) 0.045(2) 0.060(3) 0.003(2) 0.010(2) 0.0005(18)
C13 0.024(3) 0.035(3) 0.037(3) 0.004(2) 0.005(3) 0.004(2)
C14 0.032(3) 0.089(5) 0.048(4) 0.014(3) 0.010(3) 0.002(3)
C21 0.029(3) 0.023(2) 0.029(3) -0.0017(19) 0.005(2) -0.0044(18)
C22 0.036(3) 0.032(3) 0.038(3) 0.000(2) 0.005(3) -0.001(2)
C23 0.046(4) 0.043(3) 0.040(3) -0.001(2) -0.008(3) 0.004(2)
C24 0.059(4) 0.053(4) 0.027(3) 0.007(2) -0.004(3) 0.007(3)
C25 0.040(3) 0.056(4) 0.029(3) 0.001(2) 0.008(3) -0.002(3)
C26 0.028(3) 0.028(2) 0.032(3) -0.0006(19) 0.000(2) -0.008(2)
C27 0.026(3) 0.035(3) 0.030(3) -0.004(2) 0.008(2) -0.005(2)
C28 0.035(3) 0.034(3) 0.024(3) 0.003(2) 0.000(2) 0.000(2)
C29 0.047(4) 0.038(3) 0.039(3) 0.005(2) 0.003(3) -0.004(2)
C30 0.085(5) 0.033(3) 0.058(4) 0.010(3) -0.001(4) -0.004(3)
C31 0.104(6) 0.039(4) 0.051(4) 0.006(3) -0.007(4) 0.027(4)
C32 0.060(4) 0.050(4) 0.032(3) -0.002(3) 0.004(3) 0.020(3)
C33 0.036(3) 0.045(3) 0.020(2) 0.001(2) 0.000(2) 0.006(2)
C34 0.024(3) 0.058(4) 0.036(3) 0.001(3) -0.004(3) 0.007(2)
C40 0.028(3) 0.029(2) 0.032(3) 0.006(2) 0.004(3) -0.001(2)

loop_
_atom_type_symbol
_atom_type_description
_atom_type_scat_dispersion_real
_atom_type_scat_dispersion_imag
_atom_type_scat_source
C C 0.0033 0.0016 'International Tables Vol C Tables 4.2.6.8 and 6.1.1.4'
H H 0.0000 0.0000 'International Tables Vol C Tables 4.2.6.8 and 6.1.1.4'
O O 0.0106 0.0060 'International Tables Vol C Tables 4.2.6.8 and 6.1.1.4'
Bi Bi -4.1077 10.2566 'International Tables Vol C Tables 4.2.6.8 and 6.1.1.4'

loop_
_geom_angle_atom_site_label_1
_geom_angle_atom_site_label_2
_geom_angle_atom_site_label_3
_geom_angle
_geom_angle_site_symmetry_1
_geom_angle_site_symmetry_3
O3 Bi1 O1 151.03(12) . .
O3 Bi1 C1 91.55(15) . .
O3 Bi1 C8 86.41(15) . .
C1 Bi1 O1 71.35(16) . .
C1 Bi1 C8 92.36(16) . .
C8 Bi1 O1 71.60(15) . .
O5 Bi2 O2 144.89(11) . .
O5 Bi2 C21 86.10(15) . .
O5 Bi2 C28 90.86(16) . .
C21 Bi2 O2 70.02(14) . .
C21 Bi2 C28 100.88(16) . .
C28 Bi2 O2 69.84(14) . .
C7 O1 Bi1 103.5(3) . .
C7 O1 C14 112.7(5) . .
C14 O1 Bi1 111.7(3) . .
C27 O2 Bi2 108.7(3) . .
C34 O2 Bi2 104.7(3) . .
C34 O2 C27 111.9(4) . .
C40 O3 Bi1 110.1(3) . .
C40 O5 Bi2 111.8(3) . .
C2 C1 Bi1 122.6(4) . .
C6 C1 Bi1 117.3(4) . .
C6 C1 C2 120.1(5) . .
C1 C2 C3 119.7(5) . .
C4 C3 C2 119.9(6) . .
C3 C4 C5 120.6(6) . .
C4 C5 C6 120.5(6) . .
C1 C6 C5 119.1(5) . .
C1 C6 C7 119.2(5) . .
C5 C6 C7 121.7(5) . .
O1 C7 C6 111.8(4) . .
C9 C8 Bi1 122.3(4) . .
C9 C8 C13 118.5(5) . .
C13 C8 Bi1 119.2(4) . .
C10 C9 C8 120.7(5) . .
C11 C10 C9 120.4(5) . .
C12 C11 C10 119.9(5) . .
C11 C12 C13 120.4(5) . .
C8 C13 C14 123.5(5) . .
C12 C13 C8 120.0(5) . .
C12 C13 C14 116.3(5) . .
O1 C14 C13 113.1(5) . .
C22 C21 Bi2 119.7(4) . .
C22 C21 C26 119.4(4) . .
C26 C21 Bi2 120.1(3) . .
C21 C22 C23 120.3(5) . .
C24 C23 C22 120.3(5) . .
C23 C24 C25 120.0(5) . .
C24 C25 C26 119.9(5) . .
C21 C26 C27 120.7(4) . .
C25 C26 C21 120.2(5) . .
C25 C26 C27 119.1(5) . .
O2 C27 C26 109.4(4) . .
C29 C28 Bi2 122.0(4) . .
C29 C28 C33 119.3(5) . .
C33 C28 Bi2 118.7(4) . .
C30 C29 C28 119.9(6) . .
C31 C30 C29 120.4(6) . .
C30 C31 C32 120.5(6) . .
C31 C32 C33 120.1(6) . .
C28 C33 C34 119.5(4) . .
C32 C33 C28 119.7(5) . .
C32 C33 C34 120.7(5) . .
O2 C34 C33 110.7(4) . .
O4 C40 O3 121.7(5) . .
O4 C40 O5 122.9(5) . .
O5 C40 O3 115.4(5) . .

loop_
_geom_bond_atom_site_label_1
_geom_bond_atom_site_label_2
_geom_bond_distance
_geom_bond_site_symmetry_2
Bi1 O1 2.590(4) .
Bi1 O3 2.218(3) .
Bi1 C1 2.242(5) .
Bi1 C8 2.243(5) .
Bi2 O2 2.617(3) .
Bi2 O5 2.223(3) .
Bi2 C21 2.241(5) .
Bi2 C28 2.251(5) .
O1 C7 1.416(7) .
O1 C14 1.431(7) .
O2 C27 1.443(6) .
O2 C34 1.434(6) .
O3 C40 1.304(6) .
O4 C40 1.239(6) .
O5 C40 1.299(6) .
C1 C2 1.390(7) .
C1 C6 1.389(7) .
C2 C3 1.401(7) .
C3 C4 1.367(9) .
C4 C5 1.377(9) .
C5 C6 1.398(8) .
C6 C7 1.500(8) .
C8 C9 1.390(7) .
C8 C13 1.395(7) .
C9 C10 1.378(7) .
C10 C11 1.373(7) .
C11 C12 1.372(7) .
C12 C13 1.393(7) .
C13 C14 1.501(7) .
C21 C22 1.383(7) .
C21 C26 1.394(7) .
C22 C23 1.387(7) .
C23 C24 1.377(7) .
C24 C25 1.386(8) .
C25 C26 1.387(7) .
C26 C27 1.506(7) .
C28 C29 1.398(7) .
C28 C33 1.398(7) .
C29 C30 1.378(8) .
C30 C31 1.372(10) .
C31 C32 1.378(9) .
C32 C33 1.383(7) .
C33 C34 1.510(7) .
